data_7019964
loop_
_publ_author_name
'Zheng, Yong'
'Long, La-Sheng'
'Huang, Rong-Bin'
'Zheng, Lan-Sun'

_publ_section_title
;
 Stepwise assembly of homochiral coordination polymers based on the
 precursor of an enantiopure Yb(3)Mn(6) cluster.
;
_journal_issue 35
_journal_name_full 'Dalton transactions (Cambridge, England : 2003)'
_journal_page_first 10518
_journal_page_last 10520
_journal_paper_doi 10.1039/c2dt30667k
_journal_volume 41
_journal_year 2012
_chemical_absolute_configuration syn
_chemical_formula_sum 'C180 H244 Mn12 N18 O98 Yb6'
_chemical_formula_weight 5925.45
_chemical_name_systematic
;
?
;
_space_group_IT_number 155
_symmetry_cell_setting trigonal
_symmetry_space_group_name_Hall 'R 3 2"'
_symmetry_space_group_name_H-M 'R 3 2 :H'
_atom_sites_solution_hydrogens geom
_atom_sites_solution_primary direct
_atom_sites_solution_secondary difmap
_audit_creation_method SHELXL-97
_cell_angle_alpha 90.00
_cell_angle_beta 90.00
_cell_angle_gamma 120.00
_cell_formula_units_Z 9
_cell_length_a 28.2738(4)
_cell_length_b 28.2738(4)
_cell_length_c 79.4732(15)
_cell_measurement_reflns_used 23697
_cell_measurement_temperature 123(2)
_cell_measurement_theta_max 29.31
_cell_measurement_theta_min 3.26
_cell_volume 55019.9(15)
_computing_cell_refinement
;
CrysAlisPro, Agilent Technologies,
Version 1.171.35.21 (release 20-01-2012 CrysAlis171 .NET)
(compiled Jan 23 2012,18:06:46)
;
_computing_data_collection
;
CrysAlisPro, Agilent Technologies,
Version 1.171.35.21 (release 20-01-2012 CrysAlis171 .NET)
(compiled Jan 23 2012,18:06:46)
;
_computing_data_reduction
;
CrysAlisPro, Agilent Technologies,
Version 1.171.35.21 (release 20-01-2012 CrysAlis171 .NET)
(compiled Jan 23 2012,18:06:46)
;
_computing_molecular_graphics 'Bruker SHELXTL'
_computing_publication_material 'Bruker SHELXTL'
_computing_structure_refinement 'SHELXL-97 (Sheldrick, 1997)'
_computing_structure_solution 'SHELXS-97 (Sheldrick, 1990)'
_diffrn_ambient_temperature 123(2)
_diffrn_measured_fraction_theta_full 0.995
_diffrn_measured_fraction_theta_max 0.995
_diffrn_measurement_device_type 'SuperNova, Dual, Cu at zero, Atlas'
_diffrn_measurement_method '\w scans'
_diffrn_radiation_monochromator mirror
_diffrn_radiation_source 'SuperNova (Mo) X-ray Source'
_diffrn_radiation_type 'Mo K\a'
_diffrn_radiation_wavelength 0.71073
_diffrn_reflns_av_R_equivalents 0.0000
_diffrn_reflns_av_sigmaI/netI 0.0754
_diffrn_reflns_limit_h_max 17
_diffrn_reflns_limit_h_min -34
_diffrn_reflns_limit_k_max 34
_diffrn_reflns_limit_k_min 0
_diffrn_reflns_limit_l_max 97
_diffrn_reflns_limit_l_min 0
_diffrn_reflns_number 22934
_diffrn_reflns_theta_full 26.00
_diffrn_reflns_theta_max 26.00
_diffrn_reflns_theta_min 3.27
_exptl_absorpt_coefficient_mu 2.954
_exptl_absorpt_correction_T_max 0.8663
_exptl_absorpt_correction_T_min 0.4710
_exptl_absorpt_correction_type multi-scan
_exptl_absorpt_process_details
;
CrysAlisPro, Agilent Technologies,
Version 1.171.35.21 (release 20-01-2012 CrysAlis171 .NET)
(compiled Jan 23 2012,18:06:46)
Empirical absorption correction using spherical harmonics,
implemented in SCALE3 ABSPACK scaling algorithm.
;
_exptl_crystal_colour greenblack
_exptl_crystal_density_diffrn 1.610
_exptl_crystal_density_meas ?
_exptl_crystal_density_method 'not measured'
_exptl_crystal_description sheet
_exptl_crystal_F_000 26586
_exptl_crystal_size_max 0.30
_exptl_crystal_size_mid 0.20
_exptl_crystal_size_min 0.05
_platon_squeeze_details
;
SQUEEZE removed two disordered nitrate anions, three disordered methanol and six disordered water molecules
per formula unit. This values are calculated based upon elemental analysis data and charge balance consideration.
;
_refine_diff_density_max 1.501
_refine_diff_density_min -1.201
_refine_diff_density_rms 0.113
_refine_ls_abs_structure_details 'Flack H D (1983), Acta Cryst. A39, 876-881'
_refine_ls_abs_structure_Flack -0.039(7)
_refine_ls_extinction_method none
_refine_ls_goodness_of_fit_ref 0.999
_refine_ls_hydrogen_treatment constr
_refine_ls_matrix_type full
_refine_ls_number_parameters 1260
_refine_ls_number_reflns 22934
_refine_ls_number_restraints 44
_refine_ls_restrained_S_all 1.001
_refine_ls_R_factor_all 0.0678
_refine_ls_R_factor_gt 0.0478
_refine_ls_shift/su_max 0.007
_refine_ls_shift/su_mean 0.000
_refine_ls_structure_factor_coef Fsqd
_refine_ls_weighting_details 'calc w=1/[\s^2^(Fo^2^)+(0.0650P)^2^+0.0000P] where P=(Fo^2^+2Fc^2^)/3'
_refine_ls_weighting_scheme calc
_refine_ls_wR_factor_gt 0.1158
_refine_ls_wR_factor_ref 0.1268
_reflns_number_gt 17836
_reflns_number_total 22934
_reflns_threshold_expression >2sigma(I)
_cod_data_source_file c2dt30667k.txt
_cod_data_source_block complex5
_cod_depositor_comments
;
The following automatic conversions were performed:

'_exptl_crystal_density_meas' value 'not measured' was changed to '?'
- the value is perceived as not measured.

Automatic conversion script
Id: cif_fix_values 3008 2015-01-20 13:52:24Z robertas 
;
_cod_original_sg_symbol_H-M R32
_cod_database_code 7019964

loop_
_symmetry_equiv_pos_as_xyz
'x, y, z'
'-y, x-y, z'
'-x+y, -x, z'
'y, x, -z'
'x-y, -y, -z'
'-x, -x+y, -z'
'x+2/3, y+1/3, z+1/3'
'-y+2/3, x-y+1/3, z+1/3'
'-x+y+2/3, -x+1/3, z+1/3'
'y+2/3, x+1/3, -z+1/3'
'x-y+2/3, -y+1/3, -z+1/3'
'-x+2/3, -x+y+1/3, -z+1/3'
'x+1/3, y+2/3, z+2/3'
'-y+1/3, x-y+2/3, z+2/3'
'-x+y+1/3, -x+2/3, z+2/3'
'y+1/3, x+2/3, -z+2/3'
'x-y+1/3, -y+2/3, -z+2/3'
'-x+1/3, -x+y+2/3, -z+2/3'

loop_
_atom_site_label
_atom_site_type_symbol
_atom_site_fract_x
_atom_site_fract_y
_atom_site_fract_z
_atom_site_U_iso_or_equiv
_atom_site_adp_type
_atom_site_occupancy
_atom_site_symmetry_multiplicity
_atom_site_calc_flag
_atom_site_refinement_flags
Yb1 Yb 1.229397(17) 0.3333 0.8333 0.03533(11) Uani 1 2 d S
Yb2 Yb 1.385288(15) 0.406702(15) 0.823584(5) 0.04315(10) Uani 1 1 d .
Yb3 Yb 0.774873(17) -0.3333 0.6667 0.04014(13) Uani 1 2 d S
Yb4 Yb 0.689168(16) -0.264817(17) 0.653754(5) 0.04673(11) Uani 1 1 d .
Mn1 Mn 1.16895(5) 0.33791(5) 0.798050(13) 0.0401(3) Uani 1 1 d .
Mn2 Mn 1.45293(5) 0.40052(6) 0.790719(18) 0.0560(4) Uani 1 1 d .
Mn3 Mn 1.24501(5) 0.13738(5) 0.825586(17) 0.0495(3) Uani 1 1 d .
Mn4 Mn 0.88513(5) -0.23824(5) 0.685775(15) 0.0484(3) Uani 1 1 d .
Mn5 Mn 0.66107(6) -0.18044(6) 0.674680(18) 0.0579(4) Uani 1 1 d .
Mn6 Mn 0.61675(6) -0.42378(6) 0.720796(16) 0.0535(3) Uani 1 1 d .
O1 O 1.1658(3) 0.3938(2) 0.78624(6) 0.0503(14) Uani 1 1 d .
O2 O 1.1734(2) 0.2850(2) 0.81186(6) 0.0389(12) Uani 1 1 d .
O3 O 1.2375(2) 0.2569(2) 0.82697(6) 0.0361(12) Uani 1 1 d .
O4 O 1.1936(2) 0.1710(2) 0.81657(7) 0.0481(14) Uani 1 1 d .
O5 O 1.5178(3) 0.3986(3) 0.78895(10) 0.077(2) Uani 1 1 d .
O6 O 1.3901(2) 0.4079(2) 0.79505(7) 0.0462(13) Uani 1 1 d .
O7 O 1.2980(2) 0.3671(2) 0.81123(6) 0.0420(13) Uani 1 1 d .
O8 O 1.2514(2) 0.3648(2) 0.78761(6) 0.0452(13) Uani 1 1 d .
O9 O 1.1831(2) 0.0710(2) 0.83185(7) 0.0533(15) Uani 1 1 d .
O10 O 1.3076(2) 0.2061(2) 0.82169(7) 0.0507(15) Uani 1 1 d .
O11 O 1.3582(2) 0.3109(2) 0.81906(7) 0.0464(14) Uani 1 1 d .
O12 O 1.4040(3) 0.3114(2) 0.79570(8) 0.0612(17) Uani 1 1 d .
O13 O 0.9454(3) -0.1738(3) 0.67729(8) 0.0660(18) Uani 1 1 d .
O14 O 0.8212(2) -0.3052(2) 0.69148(6) 0.0467(14) Uani 1 1 d .
O15 O 0.7145(2) -0.3588(2) 0.68986(6) 0.0421(13) Uani 1 1 d .
O16 O 0.7068(2) -0.3753(3) 0.71771(7) 0.0530(15) Uani 1 1 d .
O17 O 0.5948(3) -0.1780(3) 0.67673(9) 0.0724(19) Uani 1 1 d .
O18 O 0.7231(2) -0.1890(2) 0.67022(7) 0.0511(14) Uani 1 1 d .
O19 O 0.7615(2) -0.2553(2) 0.67078(6) 0.0418(14) Uani 1 1 d .
O20 O 0.8334(2) -0.1987(3) 0.68662(7) 0.0522(15) Uani 1 1 d .
O21 O 0.6233(3) -0.4746(3) 0.73383(7) 0.0589(16) Uani 1 1 d .
O22 O 0.6076(2) -0.3770(2) 0.70562(7) 0.0518(15) Uani 1 1 d .
O23 O 0.6467(3) -0.3076(3) 0.68062(7) 0.0527(15) Uani 1 1 d .
O24 O 0.6329(3) -0.2453(3) 0.69389(8) 0.0679(19) Uani 1 1 d .
O25 O 1.3679(5) 0.1144(4) 0.81351(15) 0.142(4) Uani 1 1 d .
O26 O 1.2988(3) 0.1027(3) 0.83126(8) 0.0598(16) Uani 1 1 d .
O27 O 0.7879(5) 0.0352(4) 0.61178(12) 0.116(4) Uani 1 1 d .
O28 O 0.7271(6) 0.0548(4) 0.62100(10) 0.132(5) Uani 1 1 d .
O29 O 1.2019(2) 0.3819(2) 0.81793(6) 0.0431(13) Uani 1 1 d .
O30 O 1.4638(2) 0.4165(3) 0.81388(8) 0.0600(16) Uani 1 1 d .
O31 O 1.4976(3) 0.4898(3) 0.78241(8) 0.075(2) Uani 1 1 d .
O32 O 1.2518(2) 0.1706(2) 0.84708(7) 0.0538(15) Uani 1 1 d .
O33 O 0.8613(2) -0.2643(2) 0.66326(6) 0.0485(14) Uani 1 1 d .
O34 O 0.9387(3) -0.2779(3) 0.68851(10) 0.081(2) Uani 1 1 d .
O35 O 0.6312(3) -0.2333(3) 0.65666(8) 0.0612(17) Uani 1 1 d .
O36 O 0.6118(2) -0.4618(2) 0.69980(7) 0.0524(15) Uani 1 1 d .
O37 O 0.5270(3) -0.4662(3) 0.72657(10) 0.086(2) Uani 1 1 d U
N1 N 1.1449(3) 0.2914(3) 0.77749(8) 0.0490(16) Uani 1 1 d .
N2 N 1.4343(3) 0.3781(3) 0.76647(10) 0.066(2) Uani 1 1 d .
N3 N 1.2381(3) 0.1123(3) 0.80099(10) 0.063(2) Uani 1 1 d .
N4 N 0.9057(3) -0.2135(3) 0.70971(9) 0.0558(19) Uani 1 1 d .
N5 N 0.6962(3) -0.1280(3) 0.69446(10) 0.062(2) Uani 1 1 d .
N6 N 0.6307(4) -0.3763(3) 0.74090(10) 0.064(2) Uani 1 1 d .
N8 N 0.6931(3) -0.1066(3) 0.65630(10) 0.059(2) Uani 1 1 d .
C1 C 1.1771(4) 0.4064(4) 0.77046(11) 0.057(2) Uani 1 1 d .
C2 C 1.1945(5) 0.4590(5) 0.76498(13) 0.075(3) Uani 1 1 d .
H2A H 1.1975 0.4857 0.7729 0.090 Uiso 1 1 calc R
C3 C 1.2077(5) 0.4739(5) 0.74816(12) 0.080(3) Uani 1 1 d .
H3A H 1.2188 0.5102 0.7448 0.096 Uiso 1 1 calc R
C4 C 1.2052(5) 0.4374(6) 0.73633(14) 0.087(4) Uani 1 1 d .
H4A H 1.2161 0.4484 0.7250 0.104 Uiso 1 1 calc R
C5 C 1.1861(4) 0.3841(5) 0.74137(11) 0.065(3) Uani 1 1 d .
H5A H 1.1817 0.3580 0.7331 0.077 Uiso 1 1 calc R
C6 C 1.1731(4) 0.3668(4) 0.75790(11) 0.059(2) Uani 1 1 d .
C7 C 1.1528(4) 0.3118(4) 0.76233(10) 0.053(2) Uani 1 1 d .
H7A H 1.1439 0.2868 0.7533 0.064 Uiso 1 1 calc R
C8 C 1.1254(4) 0.2328(4) 0.77940(11) 0.061(3) Uani 1 1 d .
H8A H 1.1199 0.2161 0.7681 0.074 Uiso 1 1 calc R
H8B H 1.0896 0.2153 0.7852 0.074 Uiso 1 1 calc R
C9 C 1.1644(4) 0.2213(3) 0.78928(9) 0.046(2) Uani 1 1 d .
H9A H 1.1547 0.1827 0.7876 0.055 Uiso 1 1 calc R
H9B H 1.2021 0.2448 0.7851 0.055 Uiso 1 1 calc R
C10 C 1.1619(3) 0.2319(3) 0.80770(9) 0.0399(18) Uani 1 1 d .
H10A H 1.1239 0.2060 0.8116 0.048 Uiso 1 1 calc R
C11 C 1.2015(3) 0.2183(3) 0.81762(10) 0.042(2) Uani 1 1 d .
C12 C 1.5363(5) 0.3809(4) 0.77711(17) 0.080(4) Uani 1 1 d .
C13 C 1.5830(5) 0.3774(5) 0.77966(19) 0.093(4) Uani 1 1 d .
H13A H 1.6007 0.3882 0.7903 0.111 Uiso 1 1 calc R
C14 C 1.6054(6) 0.3591(6) 0.7676(2) 0.104(5) Uani 1 1 d .
H14A H 1.6387 0.3596 0.7695 0.125 Uiso 1 1 calc R
C15 C 1.5771(8) 0.3400(7) 0.7526(2) 0.129(6) Uani 1 1 d U
H15A H 1.5908 0.3251 0.7445 0.155 Uiso 1 1 calc R
C16 C 1.5300(6) 0.3414(5) 0.74858(19) 0.098(4) Uani 1 1 d .
H16A H 1.5128 0.3295 0.7379 0.118 Uiso 1 1 calc R
C17 C 1.5092(5) 0.3608(4) 0.76082(17) 0.081(3) Uani 1 1 d .
C18 C 1.4599(4) 0.3622(4) 0.75643(14) 0.073(3) Uani 1 1 d .
H18A H 1.4454 0.3507 0.7454 0.087 Uiso 1 1 calc R
C19 C 1.3863(4) 0.3799(5) 0.75855(13) 0.071(3) Uani 1 1 d .
H19A H 1.3972 0.4182 0.7558 0.085 Uiso 1 1 calc R
H19B H 1.3758 0.3587 0.7479 0.085 Uiso 1 1 calc R
C20 C 1.3379(4) 0.3567(4) 0.77031(10) 0.052(2) Uani 1 1 d .
H20A H 1.3046 0.3486 0.7639 0.062 Uiso 1 1 calc R
H20B H 1.3323 0.3220 0.7751 0.062 Uiso 1 1 calc R
C21 C 1.3462(3) 0.3956(4) 0.78422(10) 0.049(2) Uani 1 1 d .
H21A H 1.3531 0.4307 0.7790 0.058 Uiso 1 1 calc R
C22 C 1.2927(4) 0.3733(3) 0.79510(11) 0.050(2) Uani 1 1 d .
C23 C 1.1427(4) 0.0366(4) 0.82272(13) 0.054(2) Uani 1 1 d .
C24 C 1.0942(4) -0.0030(4) 0.83059(15) 0.067(3) Uani 1 1 d .
H24A H 1.0920 -0.0024 0.8425 0.080 Uiso 1 1 calc R
C25 C 1.0510(4) -0.0416(4) 0.82206(18) 0.077(3) Uani 1 1 d .
H25A H 1.0201 -0.0688 0.8279 0.093 Uiso 1 1 calc R
C26 C 1.0520(4) -0.0414(4) 0.80486(19) 0.084(4) Uani 1 1 d .
H26A H 1.0205 -0.0678 0.7990 0.101 Uiso 1 1 calc R
C27 C 1.0974(4) -0.0039(4) 0.79562(15) 0.071(3) Uani 1 1 d .
H27A H 1.0979 -0.0045 0.7837 0.085 Uiso 1 1 calc R
C28 C 1.1443(4) 0.0364(4) 0.80534(13) 0.056(2) Uani 1 1 d .
C29 C 1.1906(4) 0.0714(4) 0.79559(13) 0.064(3) Uani 1 1 d .
H29A H 1.1875 0.0650 0.7838 0.077 Uiso 1 1 calc R
C30 C 1.2815(4) 0.1427(4) 0.78900(11) 0.067(3) Uani 1 1 d .
H30A H 1.2668 0.1319 0.7775 0.080 Uiso 1 1 calc R
H30B H 1.3104 0.1331 0.7905 0.080 Uiso 1 1 calc R
C31 C 1.3058(4) 0.2029(4) 0.79091(13) 0.074(3) Uani 1 1 d .
H31A H 1.2760 0.2117 0.7908 0.088 Uiso 1 1 calc R
H31B H 1.3297 0.2213 0.7811 0.088 Uiso 1 1 calc R
C32 C 1.3386(4) 0.2257(4) 0.80679(11) 0.051(2) Uani 1 1 d .
H32A H 1.3662 0.2135 0.8070 0.062 Uiso 1 1 calc R
C33 C 1.3702(4) 0.2879(4) 0.80725(11) 0.051(2) Uani 1 1 d .
C34 C 0.9827(4) -0.1279(4) 0.68521(15) 0.066(3) Uani 1 1 d .
C35 C 1.0188(4) -0.0845(5) 0.67574(16) 0.073(3) Uani 1 1 d .
H35A H 1.0173 -0.0873 0.6638 0.088 Uiso 1 1 calc R
C36 C 1.0569(5) -0.0375(4) 0.68314(18) 0.087(4) Uani 1 1 d .
H36A H 1.0803 -0.0074 0.6762 0.105 Uiso 1 1 calc R
C37 C 1.0626(7) -0.0322(7) 0.6999(2) 0.121(5) Uani 1 1 d U
H37A H 1.0905 0.0001 0.7051 0.145 Uiso 1 1 calc R
C38 C 1.0260(6) -0.0758(6) 0.70915(18) 0.097(4) Uani 1 1 d U
H38A H 1.0297 -0.0720 0.7210 0.116 Uiso 1 1 calc R
C39 C 0.9836(5) -0.1256(5) 0.70323(15) 0.075(3) Uani 1 1 d .
C40 C 0.9468(4) -0.1671(4) 0.71369(13) 0.063(3) Uani 1 1 d .
H40A H 0.9530 -0.1602 0.7254 0.076 Uiso 1 1 calc R
C41 C 0.8736(4) -0.2506(4) 0.72332(10) 0.064(3) Uani 1 1 d .
H41A H 0.8816 -0.2297 0.7339 0.076 Uiso 1 1 calc R
H41B H 0.8847 -0.2785 0.7248 0.076 Uiso 1 1 calc R
C42 C 0.8135(4) -0.2785(4) 0.71992(11) 0.058(2) Uani 1 1 d .
H42A H 0.8040 -0.2513 0.7157 0.069 Uiso 1 1 calc R
H42B H 0.7934 -0.2938 0.7306 0.069 Uiso 1 1 calc R
C43 C 0.7958(4) -0.3235(4) 0.70720(9) 0.049(2) Uani 1 1 d .
H43A H 0.8066 -0.3499 0.7116 0.058 Uiso 1 1 calc R
C44 C 0.7347(4) -0.3545(4) 0.70472(10) 0.047(2) Uani 1 1 d .
C45 C 0.5819(5) -0.1550(5) 0.69004(16) 0.078(4) Uani 1 1 d .
C46 C 0.5257(6) -0.1672(6) 0.68933(18) 0.104(5) Uani 1 1 d .
H46A H 0.5018 -0.1889 0.6806 0.124 Uiso 1 1 calc R
C47 C 0.5088(6) -0.1459(6) 0.70179(17) 0.090(4) Uani 1 1 d U
H47A H 0.4725 -0.1523 0.7012 0.108 Uiso 1 1 calc R
C48 C 0.5389(6) -0.1175(6) 0.71444(17) 0.090(4) Uani 1 1 d U
H48A H 0.5250 -0.1045 0.7230 0.108 Uiso 1 1 calc R
C49 C 0.5912(6) -0.1073(5) 0.71474(15) 0.090(4) Uani 1 1 d .
H49A H 0.6137 -0.0856 0.7237 0.108 Uiso 1 1 calc R
C50 C 0.6148(5) -0.1258(5) 0.70307(14) 0.073(3) Uani 1 1 d .
C51 C 0.6704(5) -0.1118(5) 0.70403(13) 0.069(3) Uani 1 1 d .
H51A H 0.6912 -0.0874 0.7128 0.083 Uiso 1 1 calc R
C52 C 0.7537(6) -0.1088(6) 0.69802(13) 0.084(4) Uani 1 1 d .
H52A H 0.7632 -0.0910 0.7092 0.101 Uiso 1 1 calc R
H52B H 0.7767 -0.0814 0.6895 0.101 Uiso 1 1 calc R
C53 C 0.7654(4) -0.1568(5) 0.69780(11) 0.068(3) Uani 1 1 d .
H53A H 0.7995 -0.1464 0.7041 0.082 Uiso 1 1 calc R
H53B H 0.7351 -0.1891 0.7033 0.082 Uiso 1 1 calc R
C54 C 0.7711(4) -0.1705(4) 0.67979(10) 0.050(2) Uani 1 1 d .
H54A H 0.7997 -0.1359 0.6744 0.060 Uiso 1 1 calc R
C55 C 0.7918(4) -0.2101(4) 0.67915(10) 0.049(2) Uani 1 1 d .
C56 C 0.6534(4) -0.4658(4) 0.74717(12) 0.063(3) Uani 1 1 d .
C57 C 0.6674(5) -0.5045(5) 0.75223(12) 0.071(3) Uani 1 1 d .
H57A H 0.6568 -0.5364 0.7457 0.086 Uiso 1 1 calc R
C58 C 0.6969(5) -0.4956(5) 0.76689(15) 0.086(4) Uani 1 1 d .
H58A H 0.7062 -0.5223 0.7701 0.103 Uiso 1 1 calc R
C59 C 0.7135(5) -0.4513(6) 0.77695(15) 0.089(4) Uani 1 1 d .
H59A H 0.7332 -0.4479 0.7870 0.107 Uiso 1 1 calc R
C60 C 0.7017(5) -0.4122(6) 0.77264(13) 0.082(3) Uani 1 1 d .
H60A H 0.7135 -0.3809 0.7796 0.099 Uiso 1 1 calc R
C61 C 0.6723(4) -0.4174(5) 0.75805(12) 0.068(3) Uani 1 1 d .
C62 C 0.6558(5) -0.3779(4) 0.75429(14) 0.070(3) Uani 1 1 d .
H62A H 0.6642 -0.3503 0.7625 0.084 Uiso 1 1 calc R
C63 C 0.6196(5) -0.3302(5) 0.73953(13) 0.080(3) Uani 1 1 d U
H63A H 0.5796 -0.3450 0.7397 0.096 Uiso 1 1 calc R
H63B H 0.6352 -0.3062 0.7495 0.096 Uiso 1 1 calc R
C64 C 0.6427(4) -0.2971(4) 0.72403(10) 0.064(3) Uani 1 1 d U
H64A H 0.6807 -0.2894 0.7225 0.077 Uiso 1 1 calc R
H64B H 0.6437 -0.2618 0.7253 0.077 Uiso 1 1 calc R
C65 C 0.6093(4) -0.3266(4) 0.70878(12) 0.061(3) Uani 1 1 d .
H65A H 0.5710 -0.3348 0.7108 0.073 Uiso 1 1 calc R
C66 C 0.6304(4) -0.2907(4) 0.69317(12) 0.057(2) Uani 1 1 d .
N7 N 1.2256(3) -0.0812(2) 0.80653(7) 0.0546(17) Uani 1 1 d GU
C67 C 1.2063(2) -0.0593(3) 0.81857(8) 0.084(3) Uani 1 1 d GU
H67A H 1.1707 -0.0810 0.8231 0.100 Uiso 1 1 calc R
C68 C 1.2392(3) -0.0057(3) 0.82393(9) 0.104(4) Uani 1 1 d GU
H68A H 1.2260 0.0092 0.8322 0.125 Uiso 1 1 calc R
C69 C 1.2912(3) 0.0259(2) 0.81726(10) 0.085(4) Uani 1 1 d G
C70 C 1.3105(2) 0.0040(3) 0.80522(10) 0.102(3) Uani 1 1 d GU
H70A H 1.3461 0.0257 0.8007 0.122 Uiso 1 1 calc R
C71 C 1.2776(3) -0.0495(3) 0.79986(8) 0.105(4) Uani 1 1 d GU
H71A H 1.2908 -0.0645 0.7916 0.126 Uiso 1 1 calc R
C72 C 1.3212(5) 0.0870(5) 0.82110(17) 0.086(3) Uani 1 1 d .
C73 C 0.6633(5) -0.0851(4) 0.65223(12) 0.068(3) Uani 1 1 d .
H73A H 0.6277 -0.1003 0.6568 0.081 Uiso 1 1 calc R
C74 C 0.6818(5) -0.0408(4) 0.64141(13) 0.073(3) Uani 1 1 d .
H74A H 0.6591 -0.0256 0.6391 0.088 Uiso 1 1 calc R
C75 C 0.7330(6) -0.0184(4) 0.63389(13) 0.081(4) Uani 1 1 d D
C76 C 0.7638(5) -0.0416(4) 0.63818(13) 0.076(3) Uani 1 1 d .
H76A H 0.7992 -0.0284 0.6335 0.091 Uiso 1 1 calc R
C77 C 0.7424(5) -0.0842(4) 0.64926(12) 0.070(3) Uani 1 1 d .
H77A H 0.7647 -0.0992 0.6522 0.084 Uiso 1 1 calc R
C78 C 0.7522(7) 0.0281(5) 0.62097(13) 0.094(5) Uani 1 1 d D
C79 C 1.2281(4) 0.4406(4) 0.81643(11) 0.059(2) Uani 1 1 d .
H79A H 1.2506 0.4525 0.8062 0.088 Uiso 1 1 calc R
H79B H 1.2512 0.4577 0.8263 0.088 Uiso 1 1 calc R
H79C H 1.2002 0.4514 0.8157 0.088 Uiso 1 1 calc R
C80 C 1.5112(8) 0.4257(8) 0.82267(18) 0.138(7) Uani 1 1 d .
H80A H 1.5382 0.4270 0.8146 0.207 Uiso 1 1 calc R
H80B H 1.5017 0.3960 0.8307 0.207 Uiso 1 1 calc R
H80C H 1.5267 0.4605 0.8287 0.207 Uiso 1 1 calc R
C81 C 1.5452(6) 0.5090(6) 0.77166(18) 0.119(5) Uani 1 1 d .
H81A H 1.5597 0.5477 0.7690 0.178 Uiso 1 1 calc R
H81B H 1.5349 0.4878 0.7612 0.178 Uiso 1 1 calc R
H81C H 1.5733 0.5044 0.7775 0.178 Uiso 1 1 calc R
C82 C 1.2127(4) 0.1504(4) 0.86060(13) 0.070(3) Uani 1 1 d .
H82A H 1.2266 0.1760 0.8701 0.105 Uiso 1 1 calc R
H82B H 1.2067 0.1147 0.8643 0.105 Uiso 1 1 calc R
H82C H 1.1781 0.1466 0.8567 0.105 Uiso 1 1 calc R
C83 C 0.8902(4) -0.2454(6) 0.64914(11) 0.102(5) Uani 1 1 d .
H83A H 0.9264 -0.2145 0.6518 0.153 Uiso 1 1 calc R
H83B H 0.8712 -0.2333 0.6414 0.153 Uiso 1 1 calc R
H83C H 0.8941 -0.2745 0.6438 0.153 Uiso 1 1 calc R
C84 C 0.9841(8) -0.2602(8) 0.6806(3) 0.182(11) Uani 1 1 d .
H84A H 1.0000 -0.2831 0.6834 0.273 Uiso 1 1 calc R
H84B H 1.0094 -0.2224 0.6840 0.273 Uiso 1 1 calc R
H84C H 0.9776 -0.2615 0.6685 0.273 Uiso 1 1 calc R
C85 C 0.5830(5) -0.2455(7) 0.64929(17) 0.106(5) Uani 1 1 d .
H85A H 0.5688 -0.2237 0.6545 0.158 Uiso 1 1 calc R
H85B H 0.5567 -0.2844 0.6508 0.158 Uiso 1 1 calc R
H85C H 0.5889 -0.2370 0.6372 0.158 Uiso 1 1 calc R
C86 C 0.6332(4) -0.4965(4) 0.69902(11) 0.065(3) Uani 1 1 d .
H86A H 0.6239 -0.5183 0.7094 0.098 Uiso 1 1 calc R
H86B H 0.6730 -0.4748 0.6979 0.098 Uiso 1 1 calc R
H86C H 0.6178 -0.5208 0.6893 0.098 Uiso 1 1 calc R
C87 C 0.4943(5) -0.5211(5) 0.72505(17) 0.105(3) Uani 1 1 d U
H87A H 0.4567 -0.5312 0.7279 0.157 Uiso 1 1 calc R
H87B H 0.5069 -0.5396 0.7327 0.157 Uiso 1 1 calc R
H87C H 0.4958 -0.5321 0.7135 0.157 Uiso 1 1 calc R

loop_
_atom_site_aniso_label
_atom_site_aniso_U_11
_atom_site_aniso_U_22
_atom_site_aniso_U_33
_atom_site_aniso_U_23
_atom_site_aniso_U_13
_atom_site_aniso_U_12
Yb1 0.03362(19) 0.0342(3) 0.0384(3) -0.0026(2) -0.00131(10) 0.01711(13)
Yb2 0.03422(19) 0.0356(2) 0.0573(2) -0.00092(16) -0.00071(16) 0.01573(16)
Yb3 0.03528(19) 0.0495(3) 0.0404(3) 0.0063(2) 0.00317(11) 0.02476(16)
Yb4 0.0433(2) 0.0558(3) 0.0498(2) 0.00083(18) -0.00340(17) 0.0313(2)
Mn1 0.0404(7) 0.0448(7) 0.0356(6) -0.0022(5) -0.0019(5) 0.0215(6)
Mn2 0.0383(7) 0.0538(9) 0.0725(9) 0.0055(7) 0.0135(6) 0.0205(7)
Mn3 0.0430(7) 0.0360(7) 0.0676(8) -0.0045(6) 0.0057(6) 0.0184(6)
Mn4 0.0410(7) 0.0521(8) 0.0533(7) 0.0092(6) -0.0005(6) 0.0242(6)
Mn5 0.0536(9) 0.0650(9) 0.0711(9) -0.0025(7) 0.0001(7) 0.0416(8)
Mn6 0.0522(8) 0.0546(8) 0.0476(7) 0.0027(6) 0.0137(6) 0.0221(7)
O1 0.062(4) 0.054(4) 0.041(3) 0.006(3) 0.003(3) 0.033(3)
O2 0.039(3) 0.034(3) 0.040(3) -0.005(2) 0.001(2) 0.016(2)
O3 0.037(3) 0.026(3) 0.047(3) 0.002(2) 0.002(2) 0.016(2)
O4 0.051(4) 0.038(3) 0.060(3) -0.009(3) -0.005(3) 0.026(3)
O5 0.048(4) 0.077(5) 0.112(6) 0.004(4) 0.020(4) 0.036(4)
O6 0.031(3) 0.046(3) 0.054(3) -0.001(3) 0.009(2) 0.014(3)
O7 0.040(3) 0.033(3) 0.046(3) 0.003(2) 0.005(2) 0.012(3)
O8 0.037(3) 0.057(4) 0.041(3) -0.003(3) -0.002(2) 0.023(3)
O9 0.045(4) 0.035(3) 0.069(4) -0.005(3) -0.002(3) 0.012(3)
O10 0.048(4) 0.038(3) 0.059(4) 0.000(3) 0.016(3) 0.016(3)
O11 0.037(3) 0.034(3) 0.062(4) 0.001(3) 0.008(3) 0.014(3)
O12 0.055(4) 0.046(4) 0.079(4) 0.004(3) 0.023(3) 0.023(3)
O13 0.043(4) 0.057(4) 0.085(5) 0.016(3) -0.003(3) 0.015(3)
O14 0.039(3) 0.055(4) 0.047(3) 0.012(3) 0.005(2) 0.024(3)
O15 0.039(3) 0.054(4) 0.034(3) 0.003(2) 0.002(2) 0.024(3)
O16 0.053(4) 0.057(4) 0.050(3) -0.001(3) 0.006(3) 0.028(3)
O17 0.053(4) 0.078(5) 0.106(5) -0.004(4) 0.005(4) 0.047(4)
O18 0.057(4) 0.061(4) 0.050(3) 0.001(3) -0.005(3) 0.040(3)
O19 0.042(3) 0.060(4) 0.034(3) 0.005(3) -0.004(2) 0.033(3)
O20 0.043(3) 0.060(4) 0.058(3) -0.010(3) -0.018(3) 0.029(3)
O21 0.065(4) 0.059(4) 0.040(3) -0.007(3) -0.001(3) 0.021(3)
O22 0.049(4) 0.057(4) 0.049(3) -0.002(3) 0.012(3) 0.026(3)
O23 0.046(4) 0.062(4) 0.060(4) -0.004(3) -0.002(3) 0.035(3)
O24 0.080(5) 0.084(5) 0.068(4) 0.005(4) 0.020(4) 0.062(5)
O25 0.124(9) 0.078(7) 0.191(11) -0.021(7) 0.058(8) 0.027(6)
O26 0.057(4) 0.051(4) 0.079(4) -0.007(3) 0.013(3) 0.032(3)
O27 0.185(12) 0.085(7) 0.073(6) 0.007(5) 0.008(6) 0.065(7)
O28 0.265(15) 0.106(7) 0.076(6) 0.001(5) -0.039(6) 0.132(10)
O29 0.050(3) 0.039(3) 0.039(3) -0.001(2) 0.003(2) 0.021(3)
O30 0.030(3) 0.053(4) 0.097(5) 0.012(3) 0.010(3) 0.021(3)
O31 0.065(5) 0.050(4) 0.092(5) 0.019(4) 0.027(4) 0.015(4)
O32 0.050(4) 0.041(3) 0.067(4) 0.003(3) 0.009(3) 0.021(3)
O33 0.032(3) 0.059(4) 0.050(3) 0.014(3) 0.008(2) 0.019(3)
O34 0.052(4) 0.102(6) 0.117(6) 0.026(5) 0.024(4) 0.059(5)
O35 0.057(4) 0.079(5) 0.069(4) -0.010(3) -0.006(3) 0.050(4)
O36 0.046(3) 0.056(4) 0.055(4) -0.006(3) 0.006(3) 0.026(3)
O37 0.069(5) 0.070(4) 0.104(5) 0.006(4) 0.028(4) 0.025(4)
N1 0.037(4) 0.055(5) 0.046(4) 0.000(3) -0.003(3) 0.017(4)
N2 0.060(5) 0.058(5) 0.075(5) 0.012(4) 0.034(4) 0.026(4)
N3 0.049(5) 0.034(4) 0.094(6) -0.001(4) 0.015(4) 0.013(4)
N4 0.059(5) 0.062(5) 0.054(4) -0.002(4) -0.013(4) 0.036(4)
N5 0.064(5) 0.071(6) 0.067(5) -0.001(4) 0.003(4) 0.045(5)
N6 0.066(6) 0.057(5) 0.059(5) 0.006(4) 0.029(4) 0.025(4)
N8 0.063(5) 0.065(5) 0.069(5) -0.006(4) -0.009(4) 0.046(5)
C1 0.044(5) 0.067(6) 0.057(6) 0.006(5) -0.009(4) 0.026(5)
C2 0.077(8) 0.062(7) 0.078(7) 0.009(6) -0.012(6) 0.029(6)
C3 0.097(9) 0.092(9) 0.043(6) 0.023(6) -0.011(5) 0.041(7)
C4 0.103(10) 0.100(10) 0.058(7) 0.025(7) 0.008(6) 0.051(8)
C5 0.052(6) 0.093(8) 0.046(5) -0.003(5) -0.004(4) 0.035(6)
C6 0.042(5) 0.078(7) 0.052(5) 0.005(5) -0.005(4) 0.026(5)
C7 0.048(5) 0.068(6) 0.046(5) 0.007(4) -0.005(4) 0.031(5)
C8 0.071(7) 0.044(5) 0.056(5) -0.016(4) -0.002(5) 0.019(5)
C9 0.057(5) 0.037(4) 0.039(5) -0.010(4) -0.004(4) 0.020(4)
C10 0.030(4) 0.030(4) 0.049(5) -0.008(3) -0.006(3) 0.007(3)
C11 0.040(5) 0.039(5) 0.047(5) 0.009(4) 0.020(4) 0.019(4)
C12 0.057(7) 0.052(6) 0.127(10) 0.023(7) 0.047(7) 0.025(6)
C13 0.058(7) 0.069(8) 0.157(11) 0.010(8) 0.007(7) 0.036(6)
C14 0.083(9) 0.094(10) 0.163(13) 0.011(9) 0.036(9) 0.064(9)
C15 0.123(9) 0.116(9) 0.159(9) -0.014(7) 0.036(7) 0.067(7)
C16 0.080(9) 0.065(8) 0.150(12) -0.014(8) 0.026(8) 0.037(7)
C17 0.054(7) 0.052(6) 0.133(10) -0.003(7) 0.028(7) 0.024(5)
C18 0.057(6) 0.046(6) 0.087(7) 0.001(5) 0.035(6) 0.004(5)
C19 0.062(6) 0.081(8) 0.069(6) -0.020(5) 0.004(5) 0.035(6)
C20 0.048(5) 0.062(6) 0.048(5) -0.006(4) 0.003(4) 0.030(5)
C21 0.046(5) 0.051(5) 0.048(5) 0.002(4) 0.001(4) 0.023(4)
C22 0.051(6) 0.035(5) 0.058(6) 0.000(4) 0.013(4) 0.018(4)
C23 0.048(5) 0.041(5) 0.088(7) -0.003(5) -0.005(5) 0.033(5)
C24 0.057(6) 0.046(6) 0.100(8) 0.006(5) -0.001(6) 0.028(5)
C25 0.049(6) 0.040(6) 0.140(11) -0.004(6) -0.017(7) 0.020(5)
C26 0.039(6) 0.052(7) 0.159(12) -0.016(7) -0.029(7) 0.021(5)
C27 0.057(7) 0.057(7) 0.095(7) -0.023(6) -0.022(6) 0.026(6)
C28 0.045(5) 0.041(5) 0.089(7) -0.014(5) -0.011(5) 0.027(4)
C29 0.060(6) 0.048(6) 0.082(7) -0.013(5) -0.008(5) 0.026(5)
C30 0.075(7) 0.058(6) 0.069(6) -0.019(5) -0.002(5) 0.034(6)
C31 0.067(7) 0.053(6) 0.084(7) -0.007(5) 0.031(6) 0.017(5)
C32 0.055(6) 0.044(5) 0.060(5) -0.002(4) 0.011(4) 0.028(4)
C33 0.040(5) 0.054(6) 0.056(5) -0.002(4) 0.009(4) 0.021(5)
C34 0.047(6) 0.049(6) 0.112(9) -0.002(6) -0.018(6) 0.030(5)
C35 0.059(7) 0.061(7) 0.114(9) 0.026(6) 0.005(6) 0.041(6)
C36 0.076(8) 0.028(5) 0.140(11) 0.023(6) 0.006(7) 0.013(5)
C37 0.113(9) 0.110(8) 0.140(9) 0.002(7) 0.008(7) 0.055(6)
C38 0.091(9) 0.090(9) 0.107(10) -0.030(7) -0.016(7) 0.044(7)
C39 0.078(8) 0.062(7) 0.088(8) -0.018(6) -0.035(6) 0.036(7)
C40 0.054(6) 0.063(7) 0.076(7) -0.003(5) -0.012(5) 0.033(6)
C41 0.057(6) 0.083(7) 0.046(5) 0.000(5) -0.012(4) 0.031(6)
C42 0.056(6) 0.057(6) 0.051(5) -0.002(4) 0.002(4) 0.021(5)
C43 0.067(6) 0.071(6) 0.025(4) 0.003(4) -0.006(4) 0.047(5)
C44 0.051(5) 0.055(6) 0.040(5) 0.001(4) 0.007(4) 0.031(5)
C45 0.080(8) 0.068(7) 0.108(9) 0.036(7) 0.056(7) 0.053(7)
C46 0.097(10) 0.105(10) 0.149(12) 0.075(9) 0.060(9) 0.080(9)
C47 0.092(10) 0.089(9) 0.118(10) 0.031(7) 0.045(7) 0.066(8)
C48 0.099(10) 0.101(10) 0.104(9) 0.030(6) 0.052(6) 0.074(9)
C49 0.132(12) 0.077(8) 0.087(8) 0.032(6) 0.053(8) 0.072(8)
C50 0.098(9) 0.066(7) 0.069(7) 0.025(6) 0.037(7) 0.051(7)
C51 0.084(8) 0.079(7) 0.074(7) 0.015(5) 0.015(6) 0.062(7)
C52 0.101(10) 0.105(10) 0.069(7) -0.036(7) -0.024(6) 0.068(8)
C53 0.064(6) 0.106(9) 0.054(6) -0.020(5) -0.009(5) 0.057(7)
C54 0.047(5) 0.070(6) 0.054(5) -0.003(4) -0.010(4) 0.044(5)
C55 0.056(6) 0.051(6) 0.050(5) -0.004(4) -0.001(4) 0.035(5)
C56 0.077(7) 0.057(6) 0.059(6) 0.014(5) 0.032(5) 0.036(6)
C57 0.082(8) 0.066(7) 0.057(6) 0.005(5) -0.001(5) 0.030(6)
C58 0.101(10) 0.084(9) 0.086(8) 0.015(7) 0.005(7) 0.057(8)
C59 0.097(10) 0.091(9) 0.082(8) -0.008(7) -0.024(7) 0.049(8)
C60 0.075(8) 0.102(10) 0.064(7) -0.010(6) -0.006(6) 0.040(7)
C61 0.058(6) 0.078(7) 0.053(6) 0.008(5) 0.020(5) 0.023(6)
C62 0.077(7) 0.055(6) 0.065(7) 0.008(5) 0.017(6) 0.023(6)
C63 0.083(8) 0.075(7) 0.070(6) -0.008(5) 0.038(6) 0.029(6)
C64 0.072(7) 0.059(6) 0.053(5) -0.011(4) 0.014(5) 0.027(5)
C65 0.036(5) 0.063(6) 0.069(6) 0.008(5) 0.018(4) 0.013(5)
C66 0.054(6) 0.070(7) 0.063(6) -0.008(5) -0.006(5) 0.044(6)
N7 0.086(4) 0.056(4) 0.039(4) -0.003(3) 0.003(3) 0.049(3)
C67 0.093(9) 0.082(6) 0.083(7) -0.014(6) 0.014(6) 0.048(6)
C68 0.101(6) 0.093(5) 0.110(6) -0.011(4) 0.006(4) 0.042(4)
C69 0.063(7) 0.078(8) 0.095(8) -0.026(6) 0.021(6) 0.022(6)
C70 0.094(5) 0.088(4) 0.106(5) -0.004(4) 0.010(4) 0.032(3)
C71 0.100(5) 0.097(5) 0.108(5) -0.015(4) 0.014(4) 0.042(4)
C72 0.058(7) 0.066(7) 0.114(9) -0.003(7) 0.016(7) 0.017(6)
C73 0.082(8) 0.057(6) 0.075(6) -0.021(5) -0.037(6) 0.042(6)
C74 0.093(9) 0.059(7) 0.075(7) -0.026(5) -0.047(7) 0.044(7)
C75 0.117(11) 0.067(7) 0.071(7) -0.025(6) -0.038(7) 0.055(8)
C76 0.093(9) 0.051(6) 0.078(7) -0.002(5) -0.022(6) 0.032(6)
C77 0.081(8) 0.064(7) 0.070(6) -0.001(5) -0.015(6) 0.040(6)
C78 0.160(15) 0.062(8) 0.033(6) -0.008(5) -0.033(7) 0.035(9)
C79 0.074(7) 0.039(5) 0.054(5) 0.003(4) -0.002(5) 0.021(5)
C80 0.160(17) 0.197(19) 0.121(12) -0.017(11) -0.022(11) 0.138(16)
C81 0.090(10) 0.110(11) 0.140(12) 0.051(9) 0.063(9) 0.038(9)
C82 0.064(7) 0.050(6) 0.084(7) -0.009(5) 0.009(6) 0.019(5)
C83 0.055(7) 0.140(12) 0.035(5) 0.016(6) -0.010(5) -0.008(7)
C84 0.186(19) 0.170(17) 0.27(2) 0.120(17) 0.162(18) 0.152(17)
C85 0.080(9) 0.153(13) 0.125(10) -0.054(9) -0.041(8) 0.088(10)
C86 0.067(7) 0.070(7) 0.050(5) -0.015(5) -0.010(5) 0.028(6)
C87 0.078(6) 0.082(5) 0.122(6) 0.002(5) 0.024(5) 0.017(5)

loop_
_atom_type_symbol
_atom_type_description
_atom_type_scat_dispersion_real
_atom_type_scat_dispersion_imag
_atom_type_scat_source
C C 0.0033 0.0016 'International Tables Vol C Tables 4.2.6.8 and 6.1.1.4'
H H 0.0000 0.0000 'International Tables Vol C Tables 4.2.6.8 and 6.1.1.4'
N N 0.0061 0.0033 'International Tables Vol C Tables 4.2.6.8 and 6.1.1.4'
O O 0.0106 0.0060 'International Tables Vol C Tables 4.2.6.8 and 6.1.1.4'
Mn Mn 0.3368 0.7283 'International Tables Vol C Tables 4.2.6.8 and 6.1.1.4'
Yb Yb -0.3850 5.5486 'International Tables Vol C Tables 4.2.6.8 and 6.1.1.4'

loop_
_geom_angle_atom_site_label_1
_geom_angle_atom_site_label_2
_geom_angle_atom_site_label_3
_geom_angle
_geom_angle_site_symmetry_1
_geom_angle_site_symmetry_3
O29 Yb1 O29 98.7(3) 17_556 .
O29 Yb1 O2 66.90(18) 17_556 17_556
O29 Yb1 O2 82.81(18) . 17_556
O29 Yb1 O2 82.81(18) 17_556 .
O29 Yb1 O2 66.89(19) . .
O2 Yb1 O2 133.2(3) 17_556 .
O29 Yb1 O3 132.09(17) 17_556 17_556
O29 Yb1 O3 93.39(19) . 17_556
O2 Yb1 O3 68.99(19) 17_556 17_556
O2 Yb1 O3 143.49(18) . 17_556
O29 Yb1 O3 93.39(19) 17_556 .
O29 Yb1 O3 132.08(17) . .
O2 Yb1 O3 143.49(17) 17_556 .
O2 Yb1 O3 68.98(18) . .
O3 Yb1 O3 111.9(3) 17_556 .
O29 Yb1 O7 79.52(19) 17_556 17_556
O29 Yb1 O7 164.81(18) . 17_556
O2 Yb1 O7 82.66(18) 17_556 17_556
O2 Yb1 O7 127.29(19) . 17_556
O3 Yb1 O7 77.26(18) 17_556 17_556
O3 Yb1 O7 63.06(17) . 17_556
O29 Yb1 O7 164.80(18) 17_556 .
O29 Yb1 O7 79.52(18) . .
O2 Yb1 O7 127.29(19) 17_556 .
O2 Yb1 O7 82.65(18) . .
O3 Yb1 O7 63.06(17) 17_556 .
O3 Yb1 O7 77.26(18) . .
O7 Yb1 O7 106.1(3) 17_556 .
O29 Yb1 C11 115.1(2) 17_556 17_556
O29 Yb1 C11 85.26(19) . 17_556
O2 Yb1 C11 49.3(2) 17_556 17_556
O2 Yb1 C11 149.39(19) . 17_556
O3 Yb1 C11 20.4(2) 17_556 17_556
O3 Yb1 C11 130.0(2) . 17_556
O7 Yb1 C11 81.94(19) 17_556 17_556
O7 Yb1 C11 79.9(2) . 17_556
O29 Yb1 C11 85.25(19) 17_556 .
O29 Yb1 C11 115.1(2) . .
O2 Yb1 C11 149.39(19) 17_556 .
O2 Yb1 C11 49.3(2) . .
O3 Yb1 C11 130.0(2) 17_556 .
O3 Yb1 C11 20.4(2) . .
O7 Yb1 C11 79.9(2) 17_556 .
O7 Yb1 C11 81.93(19) . .
C11 Yb1 C11 149.5(3) 17_556 .
O29 Yb1 Mn1 34.37(13) 17_556 17_556
O29 Yb1 Mn1 97.45(13) . 17_556
O2 Yb1 Mn1 33.74(14) 17_556 17_556
O2 Yb1 Mn1 114.01(13) . 17_556
O3 Yb1 Mn1 98.27(12) 17_556 17_556
O3 Yb1 Mn1 117.05(12) . 17_556
O7 Yb1 Mn1 72.51(13) 17_556 17_556
O7 Yb1 Mn1 160.61(13) . 17_556
C11 Yb1 Mn1 80.78(15) 17_556 17_556
C11 Yb1 Mn1 116.16(13) . 17_556
O29 Yb1 Mn1 97.45(13) 17_556 .
O29 Yb1 Mn1 34.37(13) . .
O2 Yb1 Mn1 114.01(13) 17_556 .
O2 Yb1 Mn1 33.74(13) . .
O3 Yb1 Mn1 117.04(12) 17_556 .
O3 Yb1 Mn1 98.26(12) . .
O7 Yb1 Mn1 160.61(13) 17_556 .
O7 Yb1 Mn1 72.50(13) . .
C11 Yb1 Mn1 116.16(13) 17_556 .
C11 Yb1 Mn1 80.77(15) . .
Mn1 Yb1 Mn1 115.41(4) 17_556 .
O30 Yb2 O10 86.1(2) . 17_556
O30 Yb2 O32 91.6(2) . 17_556
O10 Yb2 O32 65.9(2) 17_556 17_556
O30 Yb2 O6 66.7(2) . .
O10 Yb2 O6 137.2(2) 17_556 .
O32 Yb2 O6 81.8(2) 17_556 .
O30 Yb2 O11 96.0(2) . 17_556
O10 Yb2 O11 68.1(2) 17_556 17_556
O32 Yb2 O11 132.6(2) 17_556 17_556
O6 Yb2 O11 143.4(2) . 17_556
O30 Yb2 O7 131.0(2) . .
O10 Yb2 O7 142.0(2) 17_556 .
O32 Yb2 O7 100.6(2) 17_556 .
O6 Yb2 O7 68.39(18) . .
O11 Yb2 O7 108.81(19) 17_556 .
O30 Yb2 O3 166.0(2) . 17_556
O10 Yb2 O3 79.85(19) 17_556 17_556
O32 Yb2 O3 83.11(19) 17_556 17_556
O6 Yb2 O3 124.83(18) . 17_556
O11 Yb2 O3 78.50(18) 17_556 17_556
O7 Yb2 O3 62.93(17) . 17_556
O30 Yb2 O11 80.1(2) . .
O10 Yb2 O11 127.36(19) 17_556 .
O32 Yb2 O11 163.2(2) 17_556 .
O6 Yb2 O11 81.6(2) . .
O11 Yb2 O11 63.3(2) 17_556 .
O7 Yb2 O11 74.86(19) . .
O3 Yb2 O11 108.16(17) 17_556 .
O30 Yb2 C33 88.0(2) . 17_556
O10 Yb2 C33 48.5(2) 17_556 17_556
O32 Yb2 C33 114.2(2) 17_556 17_556
O6 Yb2 C33 151.0(2) . 17_556
O11 Yb2 C33 20.5(2) 17_556 17_556
O7 Yb2 C33 127.1(2) . 17_556
O3 Yb2 C33 82.5(2) 17_556 17_556
O11 Yb2 C33 80.3(2) . 17_556
O30 Yb2 Mn2 33.36(18) . .
O10 Yb2 Mn2 117.04(16) 17_556 .
O32 Yb2 Mn2 92.88(16) 17_556 .
O6 Yb2 Mn2 34.58(14) . .
O11 Yb2 Mn2 117.84(14) 17_556 .
O7 Yb2 Mn2 98.20(13) . .
O3 Yb2 Mn2 159.31(12) 17_556 .
O11 Yb2 Mn2 72.14(13) . .
C33 Yb2 Mn2 117.39(17) 17_556 .
O30 Yb2 Mn3 95.29(18) . 17_556
O10 Yb2 Mn3 33.17(14) 17_556 17_556
O32 Yb2 Mn3 33.89(15) 17_556 17_556
O6 Yb2 Mn3 114.20(15) . 17_556
O11 Yb2 Mn3 98.73(14) 17_556 17_556
O7 Yb2 Mn3 120.61(14) . 17_556
O3 Yb2 Mn3 73.11(12) 17_556 17_556
O11 Yb2 Mn3 160.53(14) . 17_556
C33 Yb2 Mn3 80.68(17) 17_556 17_556
Mn2 Yb2 Mn3 113.81(4) . 17_556
O30 Yb2 Yb1 157.59(17) . .
O10 Yb2 Yb1 111.52(16) 17_556 .
O32 Yb2 Yb1 107.97(16) 17_556 .
O6 Yb2 Yb1 104.48(13) . .
O11 Yb2 Yb1 79.08(14) 17_556 .
O7 Yb2 Yb1 36.12(12) . .
O3 Yb2 Yb1 34.45(12) 17_556 .
O11 Yb2 Yb1 78.16(13) . .
C33 Yb2 Yb1 93.65(18) 17_556 .
Mn2 Yb2 Yb1 131.43(3) . .
Mn3 Yb2 Yb1 107.03(3) 17_556 .
O33 Yb3 O33 98.7(3) 11_446 .
O33 Yb3 O14 67.46(19) 11_446 11_446
O33 Yb3 O14 82.1(2) . 11_446
O33 Yb3 O14 82.1(2) 11_446 .
O33 Yb3 O14 67.46(19) . .
O14 Yb3 O14 132.8(3) 11_446 .
O33 Yb3 O15 131.41(19) 11_446 11_446
O33 Yb3 O15 94.57(19) . 11_446
O14 Yb3 O15 68.50(18) 11_446 11_446
O14 Yb3 O15 145.3(2) . 11_446
O33 Yb3 O15 94.57(19) 11_446 .
O33 Yb3 O15 131.40(19) . .
O14 Yb3 O15 145.3(2) 11_446 .
O14 Yb3 O15 68.50(18) . .
O15 Yb3 O15 110.6(3) 11_446 .
O33 Yb3 O19 165.05(17) 11_446 .
O33 Yb3 O19 79.9(2) . .
O14 Yb3 O19 126.56(17) 11_446 .
O14 Yb3 O19 83.70(19) . .
O15 Yb3 O19 63.43(17) 11_446 .
O15 Yb3 O19 75.91(19) . .
O33 Yb3 O19 79.9(2) 11_446 11_446
O33 Yb3 O19 165.06(17) . 11_446
O14 Yb3 O19 83.71(19) 11_446 11_446
O14 Yb3 O19 126.56(17) . 11_446
O15 Yb3 O19 75.91(19) 11_446 11_446
O15 Yb3 O19 63.43(17) . 11_446
O19 Yb3 O19 105.3(3) . 11_446
O33 Yb3 C44 114.1(2) 11_446 11_446
O33 Yb3 C44 86.3(2) . 11_446
O14 Yb3 C44 48.1(2) 11_446 11_446
O14 Yb3 C44 151.5(2) . 11_446
O15 Yb3 C44 21.0(2) 11_446 11_446
O15 Yb3 C44 129.3(2) . 11_446
O19 Yb3 C44 80.8(2) . 11_446
O19 Yb3 C44 80.8(2) 11_446 11_446
O33 Yb3 C44 86.3(2) 11_446 .
O33 Yb3 C44 114.1(2) . .
O14 Yb3 C44 151.5(2) 11_446 .
O14 Yb3 C44 48.1(2) . .
O15 Yb3 C44 129.3(2) 11_446 .
O15 Yb3 C44 21.0(2) . .
O19 Yb3 C44 80.8(2) . .
O19 Yb3 C44 80.8(2) 11_446 .
C44 Yb3 C44 149.5(3) 11_446 .
O33 Yb3 Mn4 34.50(13) 11_446 11_446
O33 Yb3 Mn4 97.11(15) . 11_446
O14 Yb3 Mn4 34.20(14) 11_446 11_446
O14 Yb3 Mn4 113.36(15) . 11_446
O15 Yb3 Mn4 97.66(13) 11_446 11_446
O15 Yb3 Mn4 118.60(14) . 11_446
O19 Yb3 Mn4 160.28(11) . 11_446
O19 Yb3 Mn4 73.23(13) 11_446 11_446
C44 Yb3 Mn4 79.56(16) 11_446 11_446
C44 Yb3 Mn4 117.65(16) . 11_446
O33 Yb3 Mn4 97.11(15) 11_446 .
O33 Yb3 Mn4 34.50(13) . .
O14 Yb3 Mn4 113.36(15) 11_446 .
O14 Yb3 Mn4 34.20(14) . .
O15 Yb3 Mn4 118.60(14) 11_446 .
O15 Yb3 Mn4 97.66(13) . .
O19 Yb3 Mn4 73.22(13) . .
O19 Yb3 Mn4 160.27(11) 11_446 .
C44 Yb3 Mn4 117.65(16) 11_446 .
C44 Yb3 Mn4 79.56(17) . .
Mn4 Yb3 Mn4 114.94(5) 11_446 .
O35 Yb4 O36 95.5(2) . 11_446
O35 Yb4 O22 83.7(2) . 11_446
O36 Yb4 O22 67.1(2) 11_446 11_446
O35 Yb4 O18 67.2(2) . .
O36 Yb4 O18 83.8(2) 11_446 .
O22 Yb4 O18 136.6(2) 11_446 .
O35 Yb4 O19 131.6(2) . .
O36 Yb4 O19 97.5(2) 11_446 .
O22 Yb4 O19 143.8(2) 11_446 .
O18 Yb4 O19 68.19(19) . .
O35 Yb4 O23 96.0(2) . 11_446
O36 Yb4 O23 132.1(2) 11_446 11_446
O22 Yb4 O23 68.3(2) 11_446 11_446
O18 Yb4 O23 142.9(2) . 11_446
O19 Yb4 O23 108.6(2) . 11_446
O35 Yb4 O15 164.8(2) . 11_446
O36 Yb4 O15 79.70(19) 11_446 11_446
O22 Yb4 O15 81.10(19) 11_446 11_446
O18 Yb4 O15 125.9(2) . 11_446
O19 Yb4 O15 63.58(18) . 11_446
O23 Yb4 O15 77.3(2) 11_446 11_446
O35 Yb4 O23 80.3(2) . .
O36 Yb4 O23 164.2(2) 11_446 .
O22 Yb4 O23 127.0(2) 11_446 .
O18 Yb4 O23 80.6(2) . .
O19 Yb4 O23 74.84(19) . .
O23 Yb4 O23 63.6(2) 11_446 .
O15 Yb4 O23 108.05(19) 11_446 .
O35 Yb4 C66 87.1(2) . 11_446
O36 Yb4 C66 114.8(2) 11_446 11_446
O22 Yb4 C66 48.5(2) 11_446 11_446
O18 Yb4 C66 150.2(2) . 11_446
O19 Yb4 C66 127.4(2) . 11_446
O23 Yb4 C66 20.8(2) 11_446 11_446
O15 Yb4 C66 81.9(2) 11_446 11_446
O23 Yb4 C66 80.3(2) . 11_446
O35 Yb4 Mn5 34.27(17) . .
O36 Yb4 Mn5 96.33(15) 11_446 .
O22 Yb4 Mn5 115.69(15) 11_446 .
O18 Yb4 Mn5 34.16(15) . .
O19 Yb4 Mn5 97.84(14) . .
O23 Yb4 Mn5 118.11(14) 11_446 .
O15 Yb4 Mn5 159.94(13) 11_446 .
O23 Yb4 Mn5 71.59(15) . .
C66 Yb4 Mn5 117.14(17) 11_446 .
O35 Yb4 Mn6 95.87(17) . 11_446
O36 Yb4 Mn6 34.69(15) 11_446 11_446
O22 Yb4 Mn6 33.48(16) 11_446 11_446
O18 Yb4 Mn6 115.96(15) . 11_446
O19 Yb4 Mn6 120.11(13) . 11_446
O23 Yb4 Mn6 97.89(14) 11_446 11_446
O15 Yb4 Mn6 71.93(12) 11_446 11_446
O23 Yb4 Mn6 160.30(15) . 11_446
C66 Yb4 Mn6 80.18(17) 11_446 11_446
Mn5 Yb4 Mn6 115.44(4) . 11_446
O35 Yb4 Yb3 158.06(17) . .
O36 Yb4 Yb3 103.65(15) 11_446 .
O22 Yb4 Yb3 113.43(15) 11_446 .
O18 Yb4 Yb3 103.99(13) . .
O19 Yb4 Yb3 35.85(14) . .
O23 Yb4 Yb3 79.09(15) 11_446 .
O15 Yb4 Yb3 34.73(11) 11_446 .
O23 Yb4 Yb3 78.39(14) . .
C66 Yb4 Yb3 94.30(18) 11_446 .
Mn5 Yb4 Yb3 130.86(3) . .
Mn6 Yb4 Yb3 105.96(3) 11_446 .
O1 Mn1 O2 174.8(2) . .
O1 Mn1 O29 94.4(2) . .
O2 Mn1 O29 80.5(2) . .
O1 Mn1 N1 90.1(3) . .
O2 Mn1 N1 95.1(3) . .
O29 Mn1 N1 171.4(3) . .
O1 Mn1 O8 90.6(2) . .
O2 Mn1 O8 90.8(2) . .
O29 Mn1 O8 90.0(2) . .
N1 Mn1 O8 82.7(2) . .
O1 Mn1 N7 88.4(2) . 2_645
O2 Mn1 N7 90.8(2) . 2_645
O29 Mn1 N7 95.0(2) . 2_645
N1 Mn1 N7 92.4(3) . 2_645
O8 Mn1 N7 174.9(2) . 2_645
O1 Mn1 Yb1 134.20(19) . .
O2 Mn1 Yb1 41.17(15) . .
O29 Mn1 Yb1 40.93(16) . .
N1 Mn1 Yb1 132.8(2) . .
O8 Mn1 Yb1 81.71(14) . .
N7 Mn1 Yb1 102.55(15) 2_645 .
O5 Mn2 O30 92.1(3) . .
O5 Mn2 O6 172.8(3) . .
O30 Mn2 O6 81.2(2) . .
O5 Mn2 N2 91.4(3) . .
O30 Mn2 N2 174.8(3) . .
O6 Mn2 N2 95.5(3) . .
O5 Mn2 O12 92.5(3) . .
O30 Mn2 O12 91.8(3) . .
O6 Mn2 O12 90.4(2) . .
N2 Mn2 O12 84.1(3) . .
O5 Mn2 O31 90.1(3) . .
O30 Mn2 O31 94.8(3) . .
O6 Mn2 O31 87.8(3) . .
N2 Mn2 O31 89.1(3) . .
O12 Mn2 O31 172.8(3) . .
O5 Mn2 Yb2 131.8(2) . .
O30 Mn2 Yb2 40.66(17) . .
O6 Mn2 Yb2 42.16(16) . .
N2 Mn2 Yb2 135.1(2) . .
O12 Mn2 Yb2 82.54(16) . .
O31 Mn2 Yb2 100.70(18) . .
O9 Mn3 O10 174.0(3) . .
O9 Mn3 O32 93.9(3) . .
O10 Mn3 O32 80.1(3) . .
O9 Mn3 N3 91.6(3) . .
O10 Mn3 N3 94.4(3) . .
O32 Mn3 N3 171.2(3) . .
O9 Mn3 O4 91.8(2) . .
O10 Mn3 O4 89.1(2) . .
O32 Mn3 O4 90.2(2) . .
N3 Mn3 O4 82.6(3) . .
O9 Mn3 O26 90.4(3) . .
O10 Mn3 O26 89.5(3) . .
O32 Mn3 O26 96.4(2) . .
N3 Mn3 O26 90.5(3) . .
O4 Mn3 O26 172.8(2) . .
O9 Mn3 Yb2 133.76(18) . 17_556
O10 Mn3 Yb2 40.61(17) . 17_556
O32 Mn3 Yb2 41.08(18) . 17_556
N3 Mn3 Yb2 131.8(2) . 17_556
O4 Mn3 Yb2 80.82(15) . 17_556
O26 Mn3 Yb2 102.54(17) . 17_556
O13 Mn4 O14 172.8(3) . .
O13 Mn4 O33 90.7(3) . .
O14 Mn4 O33 82.2(2) . .
O13 Mn4 N4 92.2(3) . .
O14 Mn4 N4 94.9(3) . .
O33 Mn4 N4 176.8(3) . .
O13 Mn4 O20 91.6(3) . .
O14 Mn4 O20 87.5(2) . .
O33 Mn4 O20 91.6(2) . .
N4 Mn4 O20 86.9(3) . .
O13 Mn4 O34 90.5(3) . .
O14 Mn4 O34 91.2(3) . .
O33 Mn4 O34 95.2(3) . .
N4 Mn4 O34 86.2(3) . .
O20 Mn4 O34 172.8(2) . .
O13 Mn4 Yb3 130.6(2) . .
O14 Mn4 Yb3 42.22(16) . .
O33 Mn4 Yb3 41.61(16) . .
N4 Mn4 Yb3 135.3(2) . .
O20 Mn4 Yb3 80.42(16) . .
O34 Mn4 Yb3 103.3(2) . .
O17 Mn5 O18 172.7(3) . .
O17 Mn5 O35 92.0(3) . .
O18 Mn5 O35 80.7(3) . .
O17 Mn5 N5 92.2(3) . .
O18 Mn5 N5 95.2(3) . .
O35 Mn5 N5 174.9(3) . .
O17 Mn5 O24 91.0(3) . .
O18 Mn5 O24 89.8(2) . .
O35 Mn5 O24 91.9(3) . .
N5 Mn5 O24 85.0(3) . .
O17 Mn5 N8 88.2(3) . .
O18 Mn5 N8 91.6(3) . .
O35 Mn5 N8 93.0(3) . .
N5 Mn5 N8 90.1(3) . .
O24 Mn5 N8 175.0(3) . .
O17 Mn5 Yb4 131.2(2) . .
O18 Mn5 Yb4 41.73(18) . .
O35 Mn5 Yb4 40.59(18) . .
N5 Mn5 Yb4 134.7(2) . .
O24 Mn5 Yb4 82.30(17) . .
N8 Mn5 Yb4 101.86(19) . .
O21 Mn6 O22 174.2(3) . .
O21 Mn6 O36 93.4(3) . .
O22 Mn6 O36 81.0(2) . .
O21 Mn6 N6 90.6(3) . .
O22 Mn6 N6 95.1(3) . .
O36 Mn6 N6 172.2(3) . .
O21 Mn6 O16 90.7(3) . .
O22 Mn6 O16 90.8(2) . .
O36 Mn6 O16 89.4(2) . .
N6 Mn6 O16 83.8(3) . .
O21 Mn6 O37 89.7(3) . .
O22 Mn6 O37 89.5(3) . .
O36 Mn6 O37 97.4(3) . .
N6 Mn6 O37 89.2(3) . .
O16 Mn6 O37 173.1(3) . .
O21 Mn6 Yb4 133.49(19) . 11_446
O22 Mn6 Yb4 41.30(16) . 11_446
O36 Mn6 Yb4 41.16(18) . 11_446
N6 Mn6 Yb4 133.3(3) . 11_446
O16 Mn6 Yb4 81.68(15) . 11_446
O37 Mn6 Yb4 103.0(2) . 11_446
C1 O1 Mn1 127.2(6) . .
C10 O2 Mn1 129.0(4) . .
C10 O2 Yb1 122.8(4) . .
Mn1 O2 Yb1 105.1(2) . .
C11 O3 Yb1 120.3(5) . .
C11 O3 Yb2 129.6(5) . 17_556
Yb1 O3 Yb2 109.7(2) . 17_556
C11 O4 Mn3 129.4(6) . .
C12 O5 Mn2 131.3(8) . .
C21 O6 Mn2 128.0(5) . .
C21 O6 Yb2 124.7(4) . .
Mn2 O6 Yb2 103.3(2) . .
C22 O7 Yb2 120.4(5) . .
C22 O7 Yb1 129.6(5) . .
Yb2 O7 Yb1 109.0(2) . .
C22 O8 Mn1 128.4(5) . .
C23 O9 Mn3 129.3(6) . .
C32 O10 Mn3 128.4(5) . .
C32 O10 Yb2 123.7(5) . 17_556
Mn3 O10 Yb2 106.2(2) . 17_556
C33 O11 Yb2 119.4(5) . 17_556
C33 O11 Yb2 130.9(5) . .
Yb2 O11 Yb2 109.2(2) 17_556 .
C33 O12 Mn2 127.7(6) . .
C34 O13 Mn4 130.8(7) . .
C43 O14 Mn4 129.3(5) . .
C43 O14 Yb3 122.8(5) . .
Mn4 O14 Yb3 103.6(2) . .
C44 O15 Yb3 117.8(5) . .
C44 O15 Yb4 132.2(5) . 11_446
Yb3 O15 Yb4 109.25(19) . 11_446
C44 O16 Mn6 129.7(6) . .
C45 O17 Mn5 125.1(7) . .
C54 O18 Mn5 128.8(5) . .
C54 O18 Yb4 122.2(5) . .
Mn5 O18 Yb4 104.1(3) . .
C55 O19 Yb4 120.6(5) . .
C55 O19 Yb3 129.1(5) . .
Yb4 O19 Yb3 109.7(2) . .
C55 O20 Mn4 130.1(6) . .
C56 O21 Mn6 128.0(6) . .
C65 O22 Mn6 129.5(5) . .
C65 O22 Yb4 122.7(5) . 11_446
Mn6 O22 Yb4 105.2(3) . 11_446
C66 O23 Yb4 118.3(6) . 11_446
C66 O23 Yb4 132.0(6) . .
Yb4 O23 Yb4 108.9(2) 11_446 .
C66 O24 Mn5 129.3(6) . .
C72 O26 Mn3 127.6(8) . .
C79 O29 Mn1 118.4(5) . .
C79 O29 Yb1 127.7(5) . .
Mn1 O29 Yb1 104.7(2) . .
C80 O30 Mn2 123.5(7) . .
C80 O30 Yb2 130.1(8) . .
Mn2 O30 Yb2 106.0(3) . .
C81 O31 Mn2 118.7(8) . .
C82 O32 Mn3 127.1(6) . .
C82 O32 Yb2 123.3(5) . 17_556
Mn3 O32 Yb2 105.0(3) . 17_556
C83 O33 Mn4 127.1(6) . .
C83 O33 Yb3 129.0(6) . .
Mn4 O33 Yb3 103.9(2) . .
C84 O34 Mn4 122.5(9) . .
C85 O35 Mn5 120.6(7) . .
C85 O35 Yb4 134.2(7) . .
Mn5 O35 Yb4 105.1(3) . .
C86 O36 Mn6 119.4(5) . .
C86 O36 Yb4 125.1(5) . 11_446
Mn6 O36 Yb4 104.1(3) . 11_446
C87 O37 Mn6 122.4(8) . .
C7 N1 C8 118.6(7) . .
C7 N1 Mn1 122.6(6) . .
C8 N1 Mn1 118.1(5) . .
C18 N2 C19 114.8(9) . .
C18 N2 Mn2 126.4(8) . .
C19 N2 Mn2 118.8(6) . .
C29 N3 C30 119.4(8) . .
C29 N3 Mn3 119.1(7) . .
C30 N3 Mn3 121.0(6) . .
C40 N4 C41 118.1(8) . .
C40 N4 Mn4 123.0(7) . .
C41 N4 Mn4 118.9(6) . .
C51 N5 C52 118.4(9) . .
C51 N5 Mn5 123.8(8) . .
C52 N5 Mn5 117.7(6) . .
C62 N6 C63 116.8(9) . .
C62 N6 Mn6 124.2(8) . .
C63 N6 Mn6 118.2(7) . .
C73 N8 C77 116.2(10) . .
C73 N8 Mn5 121.5(8) . .
C77 N8 Mn5 122.3(6) . .
O1 C1 C2 120.4(9) . .
O1 C1 C6 122.2(9) . .
C2 C1 C6 117.3(9) . .
C1 C2 C3 121.5(11) . .
C4 C3 C2 121.7(11) . .
C3 C4 C5 117.8(10) . .
C4 C5 C6 123.4(10) . .
C5 C6 C7 121.3(10) . .
C5 C6 C1 118.0(10) . .
C7 C6 C1 120.6(8) . .
N1 C7 C6 127.2(9) . .
N1 C8 C9 113.1(8) . .
C10 C9 C8 110.3(7) . .
O2 C10 C9 115.8(7) . .
O2 C10 C11 109.3(6) . .
C9 C10 C11 109.1(7) . .
O4 C11 O3 126.1(8) . .
O4 C11 C10 117.6(8) . .
O3 C11 C10 116.2(7) . .
O4 C11 Yb1 160.4(6) . .
O3 C11 Yb1 39.3(3) . .
C10 C11 Yb1 77.8(4) . .
O5 C12 C13 120.4(13) . .
O5 C12 C17 123.9(11) . .
C13 C12 C17 115.7(11) . .
C14 C13 C12 123.7(14) . .
C13 C14 C15 117.3(14) . .
C14 C15 C16 124.2(14) . .
C17 C16 C15 116.9(15) . .
C16 C17 C18 116.4(13) . .
C16 C17 C12 122.0(12) . .
C18 C17 C12 121.6(10) . .
N2 C18 C17 124.6(11) . .
C20 C19 N2 111.1(8) . .
C21 C20 C19 111.3(8) . .
O6 C21 C20 115.4(7) . .
O6 C21 C22 108.4(7) . .
C20 C21 C22 110.2(7) . .
O8 C22 O7 127.6(8) . .
O8 C22 C21 116.3(8) . .
O7 C22 C21 116.1(8) . .
O9 C23 C28 123.1(9) . .
O9 C23 C24 119.5(9) . .
C28 C23 C24 117.4(9) . .
C25 C24 C23 123.3(11) . .
C24 C25 C26 119.5(11) . .
C25 C26 C27 122.5(11) . .
C26 C27 C28 116.4(10) . .
C23 C28 C29 124.4(9) . .
C23 C28 C27 120.9(10) . .
C29 C28 C27 114.6(9) . .
N3 C29 C28 127.7(9) . .
N3 C30 C31 112.4(8) . .
C30 C31 C32 114.0(9) . .
O10 C32 C31 114.0(8) . .
O10 C32 C33 109.0(7) . .
C31 C32 C33 113.2(8) . .
O12 C33 O11 126.4(9) . .
O12 C33 C32 116.7(8) . .
O11 C33 C32 116.9(7) . .
O12 C33 Yb2 162.1(7) . 17_556
O11 C33 Yb2 40.1(4) . 17_556
C32 C33 Yb2 78.6(5) . 17_556
O13 C34 C35 118.7(11) . .
O13 C34 C39 119.8(10) . .
C35 C34 C39 121.5(11) . .
C36 C35 C34 120.8(12) . .
C37 C36 C35 122.2(13) . .
C36 C37 C38 116.0(15) . .
C37 C38 C39 127.8(14) . .
C40 C39 C38 123.5(11) . .
C40 C39 C34 124.8(10) . .
C38 C39 C34 111.7(12) . .
N4 C40 C39 129.0(10) . .
N4 C41 C42 112.2(7) . .
C41 C42 C43 112.1(8) . .
O14 C43 C42 113.2(8) . .
O14 C43 C44 108.9(6) . .
C42 C43 C44 112.3(7) . .
O16 C44 O15 124.4(8) . .
O16 C44 C43 115.7(7) . .
O15 C44 C43 119.8(7) . .
O16 C44 Yb3 162.5(6) . .
O15 C44 Yb3 41.2(4) . .
C43 C44 Yb3 79.5(4) . .
C50 C45 O17 127.4(10) . .
C50 C45 C46 120.6(11) . .
O17 C45 C46 112.0(13) . .
C47 C46 C45 116.9(15) . .
C48 C47 C46 124.5(14) . .
C47 C48 C49 116.8(12) . .
C48 C49 C50 125.9(14) . .
C45 C50 C49 115.2(12) . .
C45 C50 C51 122.4(10) . .
C49 C50 C51 122.2(13) . .
N5 C51 C50 128.0(11) . .
N5 C52 C53 111.0(10) . .
C54 C53 C52 109.4(8) . .
O18 C54 C55 111.6(7) . .
O18 C54 C53 113.5(7) . .
C55 C54 C53 110.8(7) . .
O20 C55 O19 125.5(8) . .
O20 C55 C54 118.4(8) . .
O19 C55 C54 116.0(8) . .
O21 C56 C57 120.0(9) . .
O21 C56 C61 123.5(9) . .
C57 C56 C61 116.5(10) . .
C58 C57 C56 118.8(11) . .
C59 C58 C57 124.4(12) . .
C60 C59 C58 119.6(12) . .
C59 C60 C61 120.2(12) . .
C60 C61 C62 119.9(11) . .
C60 C61 C56 120.5(11) . .
C62 C61 C56 119.4(10) . .
N6 C62 C61 126.5(10) . .
C64 C63 N6 113.1(8) . .
C63 C64 C65 111.2(9) . .
O22 C65 C64 113.1(8) . .
O22 C65 C66 109.2(7) . .
C64 C65 C66 111.0(8) . .
O24 C66 O23 124.7(9) . .
O24 C66 C65 116.7(8) . .
O23 C66 C65 118.5(9) . .
O24 C66 Yb4 162.8(7) . 11_446
O23 C66 Yb4 41.0(5) . 11_446
C65 C66 Yb4 78.9(6) . 11_446
C67 N7 C71 120.0 . .
C67 N7 Mn1 118.0(3) . 3_765
C71 N7 Mn1 122.0(3) . 3_765
C68 C67 N7 120.0 . .
C69 C68 C67 120.0 . .
C68 C69 C70 120.0 . .
C68 C69 C72 117.5(7) . .
C70 C69 C72 121.5(7) . .
C71 C70 C69 120.0 . .
C70 C71 N7 120.0 . .
O26 C72 O25 129.8(12) . .
O26 C72 C69 116.3(10) . .
O25 C72 C69 113.9(11) . .
N8 C73 C74 122.5(11) . .
C73 C74 C75 120.8(10) . .
C76 C75 C74 116.1(11) . .
C76 C75 C78 122.6(14) . .
C74 C75 C78 121.2(12) . .
C77 C76 C75 118.4(13) . .
N8 C77 C76 126.0(11) . .
O27 C78 O28 125.7(12) . .
O27 C78 C75 117.9(15) . .
O28 C78 C75 116.3(15) . .

loop_
_geom_bond_atom_site_label_1
_geom_bond_atom_site_label_2
_geom_bond_distance
_geom_bond_site_symmetry_2
Yb1 O29 2.248(5) 17_556
Yb1 O29 2.249(5) .
Yb1 O2 2.263(5) 17_556
Yb1 O2 2.264(5) .
Yb1 O3 2.341(5) 17_556
Yb1 O3 2.341(5) .
Yb1 O7 2.430(5) 17_556
Yb1 O7 2.430(5) .
Yb1 C11 3.192(9) 17_556
Yb1 C11 3.192(8) .
Yb1 Mn1 3.3197(11) 17_556
Yb1 Mn1 3.3199(11) .
Yb2 O30 2.232(6) .
Yb2 O10 2.245(6) 17_556
Yb2 O32 2.253(6) 17_556
Yb2 O6 2.271(5) .
Yb2 O11 2.355(5) 17_556
Yb2 O7 2.355(5) .
Yb2 O3 2.426(5) 17_556
Yb2 O11 2.445(6) .
Yb2 C33 3.185(9) 17_556
Yb2 Mn2 3.2931(14) .
Yb2 Mn3 3.3118(13) 17_556
Yb3 O33 2.256(5) 11_446
Yb3 O33 2.256(5) .
Yb3 O14 2.279(5) 11_446
Yb3 O14 2.279(5) .
Yb3 O15 2.366(5) 11_446
Yb3 O15 2.366(5) .
Yb3 O19 2.440(6) .
Yb3 O19 2.440(6) 11_446
Yb3 C44 3.180(8) 11_446
Yb3 C44 3.180(8) .
Yb3 Mn4 3.2970(14) 11_446
Yb3 Mn4 3.2972(14) .
Yb4 O35 2.234(6) .
Yb4 O36 2.257(6) 11_446
Yb4 O22 2.274(5) 11_446
Yb4 O18 2.275(6) .
Yb4 O19 2.353(5) .
Yb4 O23 2.384(7) 11_446
Yb4 O15 2.442(5) 11_446
Yb4 O23 2.452(6) .
Yb4 C66 3.203(10) 11_446
Yb4 Mn5 3.3142(14) .
Yb4 Mn6 3.3252(13) 11_446
Mn1 O1 1.878(6) .
Mn1 O2 1.910(5) .
Mn1 O29 1.938(5) .
Mn1 N1 1.991(7) .
Mn1 O8 2.221(6) .
Mn1 N7 2.280(5) 2_645
Mn2 O5 1.866(7) .
Mn2 O30 1.884(7) .
Mn2 O6 1.920(6) .
Mn2 N2 2.015(9) .
Mn2 O12 2.220(6) .
Mn2 O31 2.284(7) .
Mn3 O9 1.884(6) .
Mn3 O10 1.887(6) .
Mn3 O32 1.912(6) .
Mn3 N3 2.055(8) .
Mn3 O4 2.218(6) .
Mn3 O26 2.229(6) .
Mn3 Yb2 3.3118(13) 17_556
Mn4 O13 1.891(6) .
Mn4 O14 1.907(6) .
Mn4 O33 1.924(5) .
Mn4 N4 2.009(7) .
Mn4 O20 2.242(6) .
Mn4 O34 2.300(6) .
Mn5 O17 1.916(6) .
Mn5 O18 1.919(6) .
Mn5 O35 1.933(7) .
Mn5 N5 2.045(8) .
Mn5 O24 2.206(7) .
Mn5 N8 2.330(8) .
Mn6 O21 1.853(7) .
Mn6 O22 1.901(6) .
Mn6 O36 1.952(6) .
Mn6 N6 1.996(8) .
Mn6 O16 2.220(6) .
Mn6 O37 2.245(8) .
Mn6 Yb4 3.3252(13) 11_446
O1 C1 1.300(10) .
O2 C10 1.406(9) .
O3 C11 1.290(10) .
O3 Yb2 2.426(5) 17_556
O4 C11 1.242(9) .
O5 C12 1.293(13) .
O6 C21 1.405(10) .
O7 C22 1.312(10) .
O8 C22 1.222(11) .
O9 C23 1.291(11) .
O10 C32 1.411(10) .
O10 Yb2 2.245(6) 17_556
O11 C33 1.281(10) .
O11 Yb2 2.355(5) 17_556
O12 C33 1.251(10) .
O13 C34 1.349(12) .
O14 C43 1.404(9) .
O15 C44 1.291(10) .
O15 Yb4 2.442(5) 11_446
O16 C44 1.253(10) .
O17 C45 1.382(13) .
O18 C54 1.410(10) .
O19 C55 1.309(11) .
O20 C55 1.210(10) .
O21 C56 1.304(12) .
O22 C65 1.424(12) .
O22 Yb4 2.274(5) 11_446
O23 C66 1.289(10) .
O23 Yb4 2.384(6) 11_446
O24 C66 1.251(11) .
O25 C72 1.299(14) .
O26 C72 1.237(13) .
O27 C78 1.177(18) .
O28 C78 1.271(19) .
O29 C79 1.445(10) .
O30 C80 1.417(16) .
O31 C81 1.451(13) .
O32 C82 1.441(11) .
O32 Yb2 2.253(6) 17_556
O33 C83 1.332(10) .
O34 C84 1.285(15) .
O35 C85 1.359(12) .
O36 C86 1.387(12) .
O36 Yb4 2.257(6) 11_446
O37 C87 1.357(14) .
N1 C7 1.306(10) .
N1 C8 1.471(11) .
N2 C18 1.298(12) .
N2 C19 1.521(13) .
N3 C29 1.331(12) .
N3 C30 1.447(12) .
N4 C40 1.285(12) .
N4 C41 1.462(12) .
N5 C51 1.286(12) .
N5 C52 1.461(14) .
N6 C62 1.292(13) .
N6 C63 1.489(14) .
N8 C73 1.299(12) .
N8 C77 1.332(13) .
C1 C2 1.382(14) .
C1 C6 1.463(13) .
C2 C3 1.395(14) .
C3 C4 1.370(16) .
C4 C5 1.381(16) .
C5 C6 1.386(12) .
C6 C7 1.405(13) .
C8 C9 1.517(13) .
C9 C10 1.504(11) .
C10 C11 1.569(11) .
C12 C13 1.388(15) .
C12 C17 1.467(18) .
C13 C14 1.381(17) .
C14 C15 1.39(2) .
C15 C16 1.39(2) .
C16 C17 1.385(16) .
C17 C18 1.457(16) .
C19 C20 1.509(12) .
C20 C21 1.494(12) .
C21 C22 1.573(12) .
C23 C28 1.382(13) .
C23 C24 1.411(14) .
C24 C25 1.345(14) .
C25 C26 1.367(16) .
C26 C27 1.398(16) .
C27 C28 1.463(13) .
C28 C29 1.414(14) .
C30 C31 1.493(14) .
C31 C32 1.507(14) .
C32 C33 1.523(13) .
C33 Yb2 3.185(9) 17_556
C34 C35 1.364(14) .
C34 C39 1.433(16) .
C35 C36 1.356(16) .
C36 C37 1.344(18) .
C37 C38 1.36(2) .
C38 C39 1.397(16) .
C39 C40 1.388(15) .
C41 C42 1.499(13) .
C42 C43 1.502(12) .
C43 C44 1.510(12) .
C45 C50 1.361(17) .
C45 C46 1.449(16) .
C46 C47 1.363(17) .
C47 C48 1.304(18) .
C48 C49 1.358(18) .
C49 C50 1.388(14) .
C50 C51 1.418(16) .
C52 C53 1.550(15) .
C53 C54 1.513(12) .
C54 C55 1.497(12) .
C56 C57 1.395(14) .
C56 C61 1.474(14) .
C57 C58 1.380(15) .
C58 C59 1.356(17) .
C59 C60 1.351(17) .
C60 C61 1.391(15) .
C61 C62 1.440(16) .
C63 C64 1.486(13) .
C64 C65 1.507(13) .
C65 C66 1.523(13) .
C66 Yb4 3.203(10) 11_446
N7 C67 1.3900 .
N7 C71 1.3900 .
N7 Mn1 2.280(5) 3_765
C67 C68 1.3900 .
C68 C69 1.3900 .
C69 C70 1.3900 .
C69 C72 1.526(13) .
C70 C71 1.3900 .
C73 C74 1.388(15) .
C74 C75 1.393(17) .
C75 C76 1.370(16) .
C75 C78 1.536(13) .
C76 C77 1.364(14) .

loop_
_platon_squeeze_void_nr
_platon_squeeze_void_average_x
_platon_squeeze_void_average_y
_platon_squeeze_void_average_z
_platon_squeeze_void_volume
_platon_squeeze_void_count_electrons
_platon_squeeze_void_content
1 -0.027 -0.042 -0.003 9046 1591 ' '
2 0.552 0.104 0.074 1216 238 ' '
3 0.001 -0.007 0.260 1220 239 ' '
4 -0.021 -0.023 0.407 1217 239 ' '
5 -0.006 -0.016 0.593 1217 239 ' '
6 0.917 0.078 0.740 1220 239 ' '
7 0.455 -0.090 0.926 1216 238 ' '
